data_7056980
loop_
_publ_author_name
'Lu, Taotao'
'Yang, Chu-Fan'
'Steren, Carlos A.'
'Fei, Fan'
'Chen, Xue-Tai'
'Xue, Zi-Ling'

_publ_section_title
;
 Synthesis and characterization of Ag(i) and Au(i) complexes with
 macrocyclic hybrid amine N-heterocyclic carbene ligands
;
_journal_issue 6
_journal_name_full 'New Journal of Chemistry'
_journal_page_first 4700
_journal_paper_doi 10.1039/C7NJ04020B
_journal_volume 42
_journal_year 2018
_chemical_formula_sum 'C22 H28 F12 N6 P2'
_chemical_formula_weight 666.44
_space_group_crystal_system triclinic
_space_group_IT_number 2
_space_group_name_Hall '-P 1'
_space_group_name_H-M_alt 'P -1'
_symmetry_space_group_name_Hall '-P 1'
_symmetry_space_group_name_H-M 'P -1'
_atom_sites_solution_hydrogens mixed
_audit_creation_method SHELXL-2014/6
_audit_update_record
;
2018-01-21 deposited with the CCDC.
2018-02-06 downloaded from the CCDC.
;
_cell_angle_alpha 63.038(3)
_cell_angle_beta 85.745(3)
_cell_angle_gamma 71.462(3)
_cell_formula_units_Z 1
_cell_length_a 9.0425(15)
_cell_length_b 9.3574(16)
_cell_length_c 9.7188(17)
_cell_measurement_reflns_used 1742
_cell_measurement_temperature 150(2)
_cell_measurement_theta_max 25.61
_cell_measurement_theta_min 2.38
_cell_volume 692.5(2)
_computing_cell_refinement 'Bruker SAINT'
_computing_data_collection 'Bruker APEX2'
_computing_data_reduction 'Bruker SAINT'
_computing_molecular_graphics 'Bruker SHELXTL'
_computing_publication_material 'Bruker SHELXTL'
_computing_structure_refinement 'SHELXL-2014/6 (Sheldrick, 2014)'
_computing_structure_solution 'SHELXS-97 (Sheldrick 2008)'
_diffrn_ambient_temperature 150(2)
_diffrn_measured_fraction_theta_full 0.964
_diffrn_measured_fraction_theta_max 0.984
_diffrn_measurement_device_type 'Bruker APEX-II CCD'
_diffrn_measurement_method '\f and \w scans'
_diffrn_radiation_type MoK\a
_diffrn_radiation_wavelength 0.71073
_diffrn_reflns_av_R_equivalents 0.0186
_diffrn_reflns_av_unetI/netI 0.0277
_diffrn_reflns_Laue_measured_fraction_full 0.964
_diffrn_reflns_Laue_measured_fraction_max 0.984
_diffrn_reflns_limit_h_max 10
_diffrn_reflns_limit_h_min -10
_diffrn_reflns_limit_k_max 11
_diffrn_reflns_limit_k_min -7
_diffrn_reflns_limit_l_max 11
_diffrn_reflns_limit_l_min -11
_diffrn_reflns_number 3869
_diffrn_reflns_point_group_measured_fraction_full 0.964
_diffrn_reflns_point_group_measured_fraction_max 0.984
_diffrn_reflns_theta_full 25.242
_diffrn_reflns_theta_max 25.017
_diffrn_reflns_theta_min 2.359
_exptl_absorpt_coefficient_mu 0.264
_exptl_absorpt_correction_T_max 0.9251
_exptl_absorpt_correction_T_min 0.9251
_exptl_absorpt_correction_type multi-scan
_exptl_absorpt_process_details sadabs
_exptl_crystal_colour colourless
_exptl_crystal_density_diffrn 1.598
_exptl_crystal_description block
_exptl_crystal_F_000 340
_exptl_crystal_size_max 0.300
_exptl_crystal_size_mid 0.280
_exptl_crystal_size_min 0.230
_refine_diff_density_max 0.669
_refine_diff_density_min -0.401
_refine_diff_density_rms 0.089
_refine_ls_extinction_method none
_refine_ls_goodness_of_fit_ref 1.404
_refine_ls_hydrogen_treatment constr
_refine_ls_matrix_type full
_refine_ls_number_parameters 222
_refine_ls_number_reflns 2411
_refine_ls_number_restraints 456
_refine_ls_restrained_S_all 1.369
_refine_ls_R_factor_all 0.1146
_refine_ls_R_factor_gt 0.1014
_refine_ls_shift/su_max 0.000
_refine_ls_shift/su_mean 0.000
_refine_ls_structure_factor_coef Fsqd
_refine_ls_weighting_details 'w=1/[\s^2^(Fo^2^)+(0.2000P)^2^] where P=(Fo^2^+2Fc^2^)/3'
_refine_ls_weighting_scheme calc
_refine_ls_wR_factor_gt 0.3087
_refine_ls_wR_factor_ref 0.3290
_reflns_Friedel_coverage 0.000
_reflns_number_gt 1866
_reflns_number_total 2411
_reflns_threshold_expression 'I > 2\s(I)'
_cod_data_source_file c7nj04020b2.cif
_cod_data_source_block '[H2L2][PF6]2'
_cod_depositor_comments 'Adding full bibliography for 7056979--7056989.cif.'
_cod_database_code 7056980
_shelx_space_group_comment
;
The symmetry employed for this shelxl refinement is uniquely defined
by the following loop, which should always be used as a source of
symmetry information in preference to the above space-group names.
They are only intended as comments.
;
_shelx_estimated_absorpt_t_min 0.925
_shelx_estimated_absorpt_t_max 0.925
_shelxl_version_number 2014/6

loop_
_space_group_symop_operation_xyz
'x, y, z'
'-x, -y, -z'

loop_
_atom_site_label
_atom_site_type_symbol
_atom_site_fract_x
_atom_site_fract_y
_atom_site_fract_z
_atom_site_U_iso_or_equiv
_atom_site_adp_type
_atom_site_occupancy
_atom_site_site_symmetry_order
_atom_site_calc_flag
_atom_site_refinement_flags_posn
_atom_site_refinement_flags_adp
_atom_site_refinement_flags_occupancy
_atom_site_disorder_assembly
_atom_site_disorder_group
F1 F 0.7548(13) 0.5830(14) 0.5497(12) 0.141(2) Uani 0.586(10) 1 d . U P A 1
F2 F 0.6509(10) 0.7817(13) 0.622(2) 0.119(2) Uani 0.586(10) 1 d . U P A 1
F3 F 0.704(4) 0.512(4) 0.816(5) 0.142(5) Uani 0.586(10) 1 d . U P A 1
F4 F 0.8680(15) 0.657(3) 0.802(3) 0.125(3) Uani 0.586(10) 1 d . U P A 1
F5 F 0.9559(12) 0.4639(13) 0.7183(14) 0.160(4) Uani 0.586(10) 1 d . U P A 1
F6 F 0.8962(15) 0.7335(14) 0.5648(15) 0.134(3) Uani 0.586(10) 1 d . U P A 1
F1' F 0.749(2) 0.499(2) 0.6319(17) 0.141(2) Uani 0.414(10) 1 d . U P A 2
F2' F 0.9418(13) 0.4346(15) 0.7966(16) 0.119(2) Uani 0.414(10) 1 d . U P A 2
F3' F 0.684(6) 0.535(7) 0.828(8) 0.142(5) Uani 0.414(10) 1 d . U P A 2
F4' F 0.817(2) 0.685(4) 0.798(4) 0.125(3) Uani 0.414(10) 1 d . U P A 2
F5' F 0.677(2) 0.759(3) 0.616(4) 0.160(4) Uani 0.414(10) 1 d . U P A 2
F6' F 0.915(2) 0.655(2) 0.572(2) 0.134(3) Uani 0.414(10) 1 d . U P A 2
N1 N 0.5392(4) 0.7026(4) 0.1756(4) 0.0701(10) Uani 1 1 d . . . . .
N2 N 0.3362(5) 0.8393(4) 0.2563(4) 0.0855(13) Uani 1 1 d . . . . .
N3 N 0.7227(7) 0.3546(6) 0.4100(6) 0.0684(12) Uani 0.670(5) 1 d D U P B 1
H3 H 0.8093 0.3730 0.4314 0.082 Uiso 0.670(5) 1 d R U P B 1
N3' N 0.6406(14) 0.3282(12) 0.3819(12) 0.0684(12) Uani 0.330(5) 1 d D . P B 2
H3' H 0.5785 0.2713 0.3758 0.082 Uiso 0.330(5) 1 d R U P B 2
P1 P 0.80482(12) 0.60150(14) 0.69298(13) 0.0740(6) Uani 1 1 d . . . . .
C1 C 0.3079(5) 0.9073(4) 0.0973(5) 0.0704(11) Uani 1 1 d . . . . .
C2 C 0.1829(6) 1.0372(6) -0.0055(8) 0.0947(17) Uani 1 1 d . . . . .
H2 H 0.0937 1.0962 0.0281 0.114 Uiso 1 1 calc R U . . .
C3 C 0.1977(8) 1.0739(7) -0.1588(7) 0.1021(18) Uani 1 1 d . . . . .
H3A H 0.1167 1.1633 -0.2336 0.123 Uiso 1 1 calc R U . . .
C4 C 0.3212(9) 0.9893(7) -0.2072(6) 0.0999(17) Uani 1 1 d . . . . .
H4 H 0.3239 1.0201 -0.3147 0.120 Uiso 1 1 calc R U . . .
C5 C 0.4432(8) 0.8604(6) -0.1077(6) 0.0941(16) Uani 1 1 d . . . . .
H5 H 0.5299 0.8004 -0.1431 0.113 Uiso 1 1 calc R U . . .
C6 C 0.4342(5) 0.8215(4) 0.0478(5) 0.0617(10) Uani 1 1 d . . . . .
C7 C 0.4734(6) 0.7204(5) 0.2982(5) 0.0805(13) Uani 1 1 d . . . . .
H7 H 0.5200 0.6554 0.4016 0.097 Uiso 1 1 calc R U . . .
C8 C 0.6916(6) 0.5930(5) 0.1732(7) 0.0985(18) Uani 1 1 d D . . . .
H8A H 0.7705 0.6060 0.2282 0.118 Uiso 1 1 calc R U . B 1
H8B H 0.7180 0.6267 0.0646 0.118 Uiso 1 1 calc R U . B 1
C9 C 0.698(4) 0.4104(13) 0.249(3) 0.071(3) Uani 0.670(5) 1 d D U P B 1
H9A H 0.5987 0.4000 0.2244 0.085 Uiso 0.670(5) 1 calc R U P B 1
H9B H 0.7851 0.3433 0.2126 0.085 Uiso 0.670(5) 1 calc R U P B 1
C10 C 0.7430(12) 0.1664(8) 0.4905(8) 0.078(2) Uani 0.670(5) 1 d D U P B 1
H10A H 0.6434 0.1480 0.4801 0.093 Uiso 0.670(5) 1 calc R U P B 1
H10B H 0.8240 0.1068 0.4433 0.093 Uiso 0.670(5) 1 calc R U P B 1
C11 C 0.7914(9) 0.1009(9) 0.6572(7) 0.0842(18) Uani 0.670(5) 1 d D U P B 1
H11A H 0.8271 -0.0243 0.7071 0.101 Uiso 0.670(5) 1 calc R U P B 1
H11B H 0.8811 0.1368 0.6644 0.101 Uiso 0.670(5) 1 calc R U P B 1
C9' C 0.711(8) 0.407(3) 0.234(7) 0.071(3) Uani 0.330(5) 1 d D . P B 2
H9'1 H 0.6642 0.3928 0.1540 0.085 Uiso 0.330(5) 1 calc R U P B 2
H9'2 H 0.8243 0.3435 0.2488 0.085 Uiso 0.330(5) 1 calc R U P B 2
C10' C 0.7834(19) 0.2017(19) 0.5042(19) 0.078(2) Uani 0.330(5) 1 d D . P B 2
H10C H 0.8662 0.1346 0.4645 0.093 Uiso 0.330(5) 1 calc R U P B 2
H10D H 0.8286 0.2568 0.5484 0.093 Uiso 0.330(5) 1 calc R U P B 2
C11' C 0.6838(18) 0.1007(17) 0.6145(17) 0.0842(18) Uani 0.330(5) 1 d D . P B 2
H11C H 0.7383 -0.0226 0.6577 0.101 Uiso 0.330(5) 1 calc R U P B 2
H11D H 0.5814 0.1287 0.5622 0.101 Uiso 0.330(5) 1 calc R U P B 2

loop_
_atom_site_aniso_label
_atom_site_aniso_U_11
_atom_site_aniso_U_22
_atom_site_aniso_U_33
_atom_site_aniso_U_23
_atom_site_aniso_U_13
_atom_site_aniso_U_12
F1 0.155(4) 0.150(6) 0.148(6) -0.098(4) -0.023(5) -0.033(5)
F2 0.076(4) 0.103(4) 0.146(4) -0.052(3) 0.005(4) 0.004(3)
F3 0.110(8) 0.124(8) 0.155(6) -0.028(6) 0.022(5) -0.046(5)
F4 0.116(8) 0.147(6) 0.126(3) -0.072(4) -0.012(7) -0.042(6)
F5 0.110(5) 0.138(5) 0.162(5) -0.053(5) -0.004(5) 0.028(4)
F6 0.110(4) 0.129(6) 0.137(3) -0.047(6) 0.042(3) -0.031(6)
F1' 0.155(4) 0.150(6) 0.148(6) -0.098(4) -0.023(5) -0.033(5)
F2' 0.076(4) 0.103(4) 0.146(4) -0.052(3) 0.005(4) 0.004(3)
F3' 0.110(8) 0.124(8) 0.155(6) -0.028(6) 0.022(5) -0.046(5)
F4' 0.116(8) 0.147(6) 0.126(3) -0.072(4) -0.012(7) -0.042(6)
F5' 0.110(5) 0.138(5) 0.162(5) -0.053(5) -0.004(5) 0.028(4)
F6' 0.110(4) 0.129(6) 0.137(3) -0.047(6) 0.042(3) -0.031(6)
N1 0.0605(19) 0.0567(17) 0.085(2) -0.0267(16) 0.0143(16) -0.0188(15)
N2 0.109(3) 0.0529(17) 0.081(2) -0.0319(17) 0.032(2) -0.0121(18)
N3 0.073(3) 0.058(2) 0.080(3) -0.038(2) 0.011(2) -0.019(2)
N3' 0.073(3) 0.058(2) 0.080(3) -0.038(2) 0.011(2) -0.019(2)
P1 0.0492(8) 0.0862(9) 0.0942(10) -0.0546(7) 0.0017(6) -0.0096(6)
C1 0.069(2) 0.0467(18) 0.088(3) -0.0240(18) 0.020(2) -0.0226(17)
C2 0.070(3) 0.059(2) 0.143(5) -0.039(3) 0.026(3) -0.020(2)
C3 0.109(4) 0.081(3) 0.103(4) -0.021(3) -0.018(3) -0.039(3)
C4 0.136(5) 0.074(3) 0.091(3) -0.037(3) -0.010(3) -0.034(3)
C5 0.129(5) 0.072(3) 0.098(3) -0.051(2) 0.034(3) -0.039(3)
C6 0.062(2) 0.0514(18) 0.078(2) -0.0320(17) 0.0139(17) -0.0237(16)
C7 0.093(3) 0.065(2) 0.074(2) -0.028(2) 0.014(2) -0.022(2)
C8 0.064(3) 0.075(3) 0.133(4) -0.031(3) 0.026(3) -0.020(2)
C9 0.060(5) 0.066(2) 0.089(5) -0.043(2) 0.019(4) -0.013(2)
C10 0.097(5) 0.052(3) 0.088(3) -0.044(3) 0.009(3) -0.010(3)
C11 0.072(4) 0.078(3) 0.090(4) -0.044(3) 0.016(3) -0.002(3)
C9' 0.060(5) 0.066(2) 0.089(5) -0.043(2) 0.019(4) -0.013(2)
C10' 0.097(5) 0.052(3) 0.088(3) -0.044(3) 0.009(3) -0.010(3)
C11' 0.072(4) 0.078(3) 0.090(4) -0.044(3) 0.016(3) -0.002(3)

loop_
_atom_type_symbol
_atom_type_description
_atom_type_scat_dispersion_real
_atom_type_scat_dispersion_imag
_atom_type_scat_source
C C 0.0033 0.0016 'International Tables Vol C Tables 4.2.6.8 and 6.1.1.4'
H H 0.0000 0.0000 'International Tables Vol C Tables 4.2.6.8 and 6.1.1.4'
N N 0.0061 0.0033 'International Tables Vol C Tables 4.2.6.8 and 6.1.1.4'
F F 0.0171 0.0103 'International Tables Vol C Tables 4.2.6.8 and 6.1.1.4'
P P 0.1023 0.0942 'International Tables Vol C Tables 4.2.6.8 and 6.1.1.4'

loop_
_geom_angle_atom_site_label_1
_geom_angle_atom_site_label_2
_geom_angle_atom_site_label_3
_geom_angle
_geom_angle_site_symmetry_1
_geom_angle_site_symmetry_3
C7 N1 C6 105.9(3) . .
C7 N1 C8 127.7(4) . .
C6 N1 C8 126.2(4) . .
C7 N2 C1 108.1(4) . .
C7 N2 C11 134.0(5) . 2_666
C1 N2 C11 117.7(4) . 2_666
C7 N2 C11' 103.2(7) . 2_666
C1 N2 C11' 139.4(6) . 2_666
C9 N3 C10 107.0(6) . .
C9 N3 H3 110.9 . .
C10 N3 H3 110.4 . .
C9' N3' C10' 105(3) . .
C9' N3' H3' 112.5 . .
C10' N3' H3' 109.8 . .
F5' P1 F6' 94.3(14) . .
F5 P1 F3 103.8(12) . .
F5' P1 F1' 96.7(13) . .
F6' P1 F1' 97.4(10) . .
F5' P1 F4' 81.3(15) . .
F6' P1 F4' 103.5(14) . .
F1' P1 F4' 159.0(13) . .
F5 P1 F4 91.9(7) . .
F3 P1 F4 93(2) . .
F5' P1 F2' 172.3(12) . .
F6' P1 F2' 90.0(8) . .
F1' P1 F2' 89.1(7) . .
F4' P1 F2' 91.5(9) . .
F5 P1 F1 89.6(6) . .
F3 P1 F1 100(2) . .
F4 P1 F1 165.6(9) . .
F5' P1 F3' 87(2) . .
F6' P1 F3' 178.1(19) . .
F1' P1 F3' 81(3) . .
F4' P1 F3' 78(3) . .
F2' P1 F3' 88.6(17) . .
F5 P1 F2 165.9(7) . .
F3 P1 F2 89.7(13) . .
F4 P1 F2 91.3(8) . .
F1 P1 F2 83.9(7) . .
F5 P1 F6 85.8(5) . .
F3 P1 F6 168.4(15) . .
F4 P1 F6 80.1(10) . .
F1 P1 F6 85.8(6) . .
F2 P1 F6 81.2(7) . .
C6 C1 N2 106.5(4) . .
C6 C1 C2 121.7(5) . .
N2 C1 C2 131.7(5) . .
C3 C2 C1 115.3(5) . .
C3 C2 H2 122.3 . .
C1 C2 H2 122.3 . .
C4 C3 C2 122.9(5) . .
C4 C3 H3A 118.5 . .
C2 C3 H3A 118.5 . .
C3 C4 C5 122.4(5) . .
C3 C4 H4 118.8 . .
C5 C4 H4 118.8 . .
C4 C5 C6 116.5(5) . .
C4 C5 H5 121.8 . .
C6 C5 H5 121.8 . .
C1 C6 C5 121.1(4) . .
C1 C6 N1 108.3(4) . .
C5 C6 N1 130.6(4) . .
N2 C7 N1 111.2(4) . .
N2 C7 H7 124.4 . .
N1 C7 H7 124.4 . .
N1 C8 C9 111.7(12) . .
N1 C8 C9' 117(3) . .
N1 C8 H8A 109.3 . .
C9 C8 H8A 109.3 . .
N1 C8 H8B 109.3 . .
C9 C8 H8B 109.3 . .
H8A C8 H8B 107.9 . .
N3 C9 C8 105.0(15) . .
N3 C9 H9A 110.7 . .
C8 C9 H9A 110.7 . .
N3 C9 H9B 110.7 . .
C8 C9 H9B 110.7 . .
H9A C9 H9B 108.8 . .
C11 C10 N3 107.5(5) . .
C11 C10 H10A 110.2 . .
N3 C10 H10A 110.2 . .
C11 C10 H10B 110.2 . .
N3 C10 H10B 110.2 . .
H10A C10 H10B 108.5 . .
N2 C11 C10 113.4(6) 2_666 .
N2 C11 H11A 108.9 2_666 .
C10 C11 H11A 108.9 . .
N2 C11 H11B 108.9 2_666 .
C10 C11 H11B 108.9 . .
H11A C11 H11B 107.7 . .
N3' C9' C8 116(4) . .
N3' C9' H9'1 108.3 . .
C8 C9' H9'1 108.3 . .
N3' C9' H9'2 108.3 . .
C8 C9' H9'2 108.3 . .
H9'1 C9' H9'2 107.4 . .
C11' C10' N3' 92.9(11) . .
C11' C10' H10C 113.1 . .
N3' C10' H10C 113.1 . .
C11' C10' H10D 113.1 . .
N3' C10' H10D 113.1 . .
H10C C10' H10D 110.5 . .
C10' C11' N2 102.3(12) . 2_666
C10' C11' H11C 111.3 . .
N2 C11' H11C 111.3 2_666 .
C10' C11' H11D 111.3 . .
N2 C11' H11D 111.3 2_666 .
H11C C11' H11D 109.2 . .

loop_
_geom_bond_atom_site_label_1
_geom_bond_atom_site_label_2
_geom_bond_distance
_geom_bond_site_symmetry_2
F1 P1 1.591(9) .
F2 P1 1.689(8) .
F3 P1 1.55(4) .
F4 P1 1.58(3) .
F5 P1 1.492(10) .
F6 P1 1.691(12) .
F1' P1 1.550(14) .
F2' P1 1.586(11) .
F3' P1 1.67(6) .
F4' P1 1.57(4) .
F5' P1 1.456(18) .
F6' P1 1.495(19) .
N1 C7 1.347(5) .
N1 C6 1.390(5) .
N1 C8 1.439(6) .
N2 C7 1.315(6) .
N2 C1 1.386(6) .
N2 C11 1.491(7) 2_666
N2 C11' 1.569(15) 2_666
N3 C9 1.42(3) .
N3 C10 1.520(8) .
N3 H3 0.9100 .
N3' C9' 1.49(6) .
N3' C10' 1.569(16) .
N3' H3' 0.9100 .
C1 C6 1.366(5) .
C1 C2 1.395(7) .
C2 C3 1.375(8) .
C2 H2 0.9500 .
C3 C4 1.339(8) .
C3 H3A 0.9500 .
C4 C5 1.365(9) .
C4 H4 0.9500 .
C5 C6 1.388(6) .
C5 H5 0.9500 .
C7 H7 0.9500 .
C8 C9 1.505(8) .
C8 C9' 1.517(10) .
C8 H8A 0.9900 .
C8 H8B 0.9900 .
C9 H9A 0.9900 .
C9 H9B 0.9900 .
C10 C11 1.492(8) .
C10 H10A 0.9900 .
C10 H10B 0.9900 .
C11 N2 1.491(7) 2_666
C11 H11A 0.9900 .
C11 H11B 0.9900 .
C9' H9'1 0.9900 .
C9' H9'2 0.9900 .
C10' C11' 1.528(10) .
C10' H10C 0.9900 .
C10' H10D 0.9900 .
C11' N2 1.569(15) 2_666
C11' H11C 0.9900 .
C11' H11D 0.9900 .

loop_
_geom_hbond_atom_site_label_D
_geom_hbond_atom_site_label_H
_geom_hbond_atom_site_label_A
_geom_hbond_distance_DH
_geom_hbond_distance_HA
_geom_hbond_distance_DA
_geom_hbond_angle_DHA
_geom_hbond_site_symmetry_A
C11' H11D F5' 0.99 2.63 3.61(3) 170.7 2_666
C11' H11C F5' 0.99 2.48 3.21(3) 130.3 1_545
C11' H11C F4' 0.99 2.32 3.29(3) 166.1 1_545
C10' H10D F1' 0.99 2.62 3.45(2) 141.7 .
C11 H11A F4 0.99 2.59 3.57(2) 167.4 1_545
C9 H9A F3 0.99 2.60 3.52(5) 154.5 2_666
C8 H8A F5 0.99 2.38 3.236(12) 144.0 2_766
C7 H7 N3' 0.95 2.50 3.078(11) 119.1 2_666
C7 H7 F1 0.95 2.39 3.178(11) 140.5 .
C5 H5 F4' 0.95 2.61 3.51(3) 159.5 1_554
C5 H5 F3' 0.95 2.56 3.42(5) 150.8 1_554
C5 H5 F2 0.95 2.51 3.331(17) 144.8 1_554
N3' H3' F5' 0.91 2.41 3.22(3) 149.3 2_666
N3 H3 F6 0.91 2.53 3.279(15) 140.4 2_766
N3 H3 F1 0.91 2.60 3.096(10) 114.7 .

loop_
_geom_torsion_atom_site_label_1
_geom_torsion_atom_site_label_2
_geom_torsion_atom_site_label_3
_geom_torsion_atom_site_label_4
_geom_torsion
_geom_torsion_site_symmetry_1
_geom_torsion_site_symmetry_4
C7 N2 C1 C6 0.6(5) . .
C11 N2 C1 C6 -174.2(4) 2_666 .
C11' N2 C1 C6 139.3(10) 2_666 .
C7 N2 C1 C2 -178.7(4) . .
C11 N2 C1 C2 6.5(8) 2_666 .
C11' N2 C1 C2 -40.0(12) 2_666 .
C6 C1 C2 C3 -1.1(6) . .
N2 C1 C2 C3 178.1(5) . .
C1 C2 C3 C4 1.5(8) . .
C2 C3 C4 C5 -0.7(9) . .
C3 C4 C5 C6 -0.6(8) . .
N2 C1 C6 C5 -179.4(4) . .
C2 C1 C6 C5 0.0(6) . .
N2 C1 C6 N1 -0.3(4) . .
C2 C1 C6 N1 179.1(4) . .
C4 C5 C6 C1 0.9(7) . .
C4 C5 C6 N1 -178.0(4) . .
C7 N1 C6 C1 -0.1(4) . .
C8 N1 C6 C1 -176.0(4) . .
C7 N1 C6 C5 178.9(5) . .
C8 N1 C6 C5 3.1(7) . .
C1 N2 C7 N1 -0.7(5) . .
C11 N2 C7 N1 172.8(6) 2_666 .
C11' N2 C7 N1 -154.6(6) 2_666 .
C6 N1 C7 N2 0.5(5) . .
C8 N1 C7 N2 176.3(4) . .
C7 N1 C8 C9 72.7(14) . .
C6 N1 C8 C9 -112.4(14) . .
C7 N1 C8 C9' 77(3) . .
C6 N1 C8 C9' -108(3) . .
C10 N3 C9 C8 -175.6(13) . .
N1 C8 C9 N3 -82(2) . .
C9 N3 C10 C11 172.1(15) . .
N3 C10 C11 N2 70.6(9) . 2_666
C10' N3' C9' C8 -111(4) . .
N1 C8 C9' N3' -45(6) . .
C9' N3' C10' C11' -160.2(18) . .
N3' C10' C11' N2 -104.4(10) . 2_666
